data_7716444
loop_
_publ_author_name
'Chowdhury, Tajrian'
'Wilson, Claire'
'Farnaby, Joy H.'

_publ_section_title
;
 Activation and functionalisation of carbon dioxide by
 bis-tris(pyrazolyl)borate-supported divalent samarium and trivalent
 lanthanide silylamide complexes.
;
_journal_issue 28
_journal_name_full 'Dalton transactions (Cambridge, England : 2003)'
_journal_page_first 11884
_journal_page_last 11894
_journal_paper_doi 10.1039/d4dt01382d
_journal_volume 53
_journal_year 2024
_chemical_formula_moiety 'C21 H29 B2 N12 O Si Sm'
_chemical_formula_sum 'C21 H29 B2 N12 O Si Sm'
_chemical_formula_weight 665.62
_space_group_crystal_system monoclinic
_space_group_IT_number 14
_space_group_name_Hall '-P 2ybc'
_space_group_name_H-M_alt 'P 1 21/c 1'
_atom_sites_solution_hydrogens geom
_atom_sites_solution_primary dual
_audit_creation_date 2023-03-30
_audit_creation_method
;
Olex2 1.5
(compiled 2022.04.07 svn.rca3783a0 for OlexSys, GUI svn.r6498)
;
_audit_update_record
;
2024-04-12 deposited with the CCDC.	2024-06-19 downloaded from the CCDC.
;
_cell_angle_alpha 90
_cell_angle_beta 104.927(2)
_cell_angle_gamma 90
_cell_formula_units_Z 4
_cell_length_a 17.2101(9)
_cell_length_b 7.7251(3)
_cell_length_c 21.3419(10)
_cell_measurement_reflns_used 9918
_cell_measurement_temperature 150
_cell_measurement_theta_max 28.17
_cell_measurement_theta_min 2.45
_cell_volume 2741.7(2)
_computing_cell_refinement 'SAINT V8.37A (Bruker-AXS, 2016)'
_computing_data_collection 'APEX3 Ver. 2016.9-0 (Bruker-AXS, 2016)'
_computing_data_reduction 'APEX3 Ver. 2016.9-0 (Bruker-AXS, 2016)'
_computing_molecular_graphics 'Olex2 1.5 (Dolomanov et al., 2009)'
_computing_publication_material 'Olex2 1.5 (Dolomanov et al., 2009)'
_computing_structure_refinement 'SHELXL 2018/3 (Sheldrick, 2015)'
_computing_structure_solution 'SHELXT 2018/2 (Sheldrick, 2018)'
_diffrn_ambient_temperature 150
_diffrn_detector 'charge integrating pixel array detector'
_diffrn_detector_area_resol_mean 7.4074
_diffrn_detector_type 'Bruker PHOTON II'
_diffrn_measured_fraction_theta_full 1.000
_diffrn_measured_fraction_theta_max 0.999
_diffrn_measurement_device 'four-circle diffractometer'
_diffrn_measurement_device_type 'Bruker D8 VENTURE'
_diffrn_measurement_method '\f and \w scans'
_diffrn_radiation_collimation 'focusing mirrors'
_diffrn_radiation_monochromator 'multilayer mirror optics'
_diffrn_radiation_type MoK\a
_diffrn_radiation_wavelength 0.71073
_diffrn_reflns_av_R_equivalents 0.0745
_diffrn_reflns_av_unetI/netI 0.0512
_diffrn_reflns_Laue_measured_fraction_full 1.000
_diffrn_reflns_Laue_measured_fraction_max 0.999
_diffrn_reflns_limit_h_max 22
_diffrn_reflns_limit_h_min -22
_diffrn_reflns_limit_k_max 10
_diffrn_reflns_limit_k_min -10
_diffrn_reflns_limit_l_max 26
_diffrn_reflns_limit_l_min -28
_diffrn_reflns_number 42242
_diffrn_reflns_point_group_measured_fraction_full 1.000
_diffrn_reflns_point_group_measured_fraction_max 0.999
_diffrn_reflns_theta_full 25.242
_diffrn_reflns_theta_max 28.272
_diffrn_reflns_theta_min 2.038
_diffrn_source 'microfocus sealed tube'
_diffrn_source_current 1.4
_diffrn_source_power 0.07
_diffrn_source_type 'INCOATEC I\ms 3.0'
_diffrn_source_voltage 50.0
_diffrn_standards_number 0
_exptl_absorpt_coefficient_mu 2.225
_exptl_absorpt_correction_T_max 0.7457
_exptl_absorpt_correction_T_min 0.6515
_exptl_absorpt_correction_type multi-scan
_exptl_absorpt_process_details
;
SADABS-2016/2 (Bruker,2016/2) was used for absorption correction.
wR2(int) was 0.1130 before and 0.0717 after correction.
The Ratio of minimum to maximum transmission is 0.8737.
The \l/2 correction factor is Not present.
;
_exptl_crystal_colour colourless
_exptl_crystal_colour_primary colourless
_exptl_crystal_density_diffrn 1.613
_exptl_crystal_description tablet
_exptl_crystal_F_000 1332
_exptl_crystal_size_max 0.15
_exptl_crystal_size_mid 0.09
_exptl_crystal_size_min 0.02
_refine_diff_density_max 0.938
_refine_diff_density_min -0.840
_refine_diff_density_rms 0.118
_refine_ls_extinction_method none
_refine_ls_goodness_of_fit_ref 1.029
_refine_ls_hydrogen_treatment constr
_refine_ls_matrix_type full
_refine_ls_number_parameters 346
_refine_ls_number_reflns 6797
_refine_ls_number_restraints 0
_refine_ls_restrained_S_all 1.029
_refine_ls_R_factor_all 0.0480
_refine_ls_R_factor_gt 0.0325
_refine_ls_shift/su_max 0.003
_refine_ls_shift/su_mean 0.000
_refine_ls_structure_factor_coef Fsqd
_refine_ls_weighting_details 'w=1/[\s^2^(Fo^2^)+(0.0256P)^2^+2.0756P] where P=(Fo^2^+2Fc^2^)/3'
_refine_ls_weighting_scheme calc
_refine_ls_wR_factor_gt 0.0656
_refine_ls_wR_factor_ref 0.0716
_reflns_Friedel_coverage 0.000
_reflns_number_gt 5528
_reflns_number_total 6797
_reflns_threshold_expression 'I > 2\s(I)'
_cod_data_source_file d4dt01382d2.cif
_cod_data_source_block 3_Sm_SmTp2OSiMe3
_cod_depositor_comments 'Adding full bibliography for 7716442--7716448.cif.'
_cod_database_code 7716444
_shelx_shelxl_version_number 2018/3
_shelx_space_group_comment
;
The symmetry employed for this shelxl refinement is uniquely defined
by the following loop, which should always be used as a source of
symmetry information in preference to the above space-group names.
They are only intended as comments.
;
_shelx_estimated_absorpt_t_max 0.957
_shelx_estimated_absorpt_t_min 0.731
_olex2_refinement_description
;
1. Fixed Uiso
 At 1.2 times of:
  All B(H) groups, All C(H) groups
 At 1.5 times of:
  All C(H,H,H) groups
2.a Ternary CH refined with riding coordinates:
 B1(H1A), B2(H2A)
2.b Aromatic/amide H refined with riding coordinates:
 C1(H1), C2(H2), C3(H3), C4(H4), C5(H5), C6(H6), C7(H7), C8(H8), C9(H9),
 C10(H10), C11(H11), C12(H12), C13(H13), C14(H14), C15(H15), C16(H16), C17(H17),
  C18(H18)
2.c Idealised Me refined as rotating group:
 C19(H19A,H19B,H19C), C20(H20A,H20B,H20C), C21(H21A,H21B,H21C)
;
_olex2_submission_special_instructions 'No special instructions were received'

loop_
_space_group_symop_operation_xyz
'x, y, z'
'-x, y+1/2, -z+1/2'
'-x, -y, -z'
'x, -y-1/2, z-1/2'

loop_
_atom_site_label
_atom_site_type_symbol
_atom_site_fract_x
_atom_site_fract_y
_atom_site_fract_z
_atom_site_U_iso_or_equiv
_atom_site_adp_type
_atom_site_occupancy
_atom_site_site_symmetry_order
_atom_site_calc_flag
_atom_site_refinement_flags_posn
_atom_site_refinement_flags_adp
_atom_site_refinement_flags_occupancy
_atom_site_disorder_assembly
_atom_site_disorder_group
Sm1 Sm 0.74671(2) 0.79746(2) 0.72206(2) 0.01499(5) Uani 1 1 d . . . . .
Si1 Si 0.77606(6) 0.72843(13) 0.55747(5) 0.0237(2) Uani 1 1 d . . . . .
O1 O 0.77680(14) 0.7838(3) 0.63021(11) 0.0231(5) Uani 1 1 d . . . . .
N1 N 0.87459(15) 0.9760(3) 0.73995(12) 0.0154(5) Uani 1 1 d . . . . .
N2 N 0.91310(15) 1.0481(3) 0.79804(12) 0.0167(5) Uani 1 1 d . . . . .
N3 N 0.74037(15) 1.0391(3) 0.80301(13) 0.0178(6) Uani 1 1 d . . . . .
N4 N 0.80389(15) 1.0704(3) 0.85548(12) 0.0166(5) Uani 1 1 d . . . . .
N5 N 0.84396(15) 0.6920(3) 0.82559(13) 0.0187(6) Uani 1 1 d . . . . .
N6 N 0.89216(15) 0.8019(3) 0.86855(13) 0.0176(5) Uani 1 1 d . . . . .
N7 N 0.60450(15) 0.7899(3) 0.64320(13) 0.0187(6) Uani 1 1 d . . . . .
N8 N 0.55012(15) 0.6620(3) 0.64496(14) 0.0204(6) Uani 1 1 d . . . . .
N9 N 0.71889(16) 0.4749(3) 0.70263(14) 0.0210(6) Uani 1 1 d . . . . .
N10 N 0.64200(15) 0.4126(3) 0.68605(13) 0.0196(6) Uani 1 1 d . . . . .
N11 N 0.64699(16) 0.7024(3) 0.78766(14) 0.0208(6) Uani 1 1 d . . . . .
N12 N 0.58632(15) 0.5866(3) 0.76473(13) 0.0204(6) Uani 1 1 d . . . . .
C1 C 0.91031(18) 1.0413(4) 0.69657(16) 0.0174(6) Uani 1 1 d . . . . .
H1 H 0.896094 1.013779 0.652666 0.021 Uiso 1 1 calc R U . . .
C2 C 0.9715(2) 1.1556(4) 0.72540(17) 0.0228(7) Uani 1 1 d . . . . .
H2 H 1.005167 1.217255 0.705708 0.027 Uiso 1 1 calc R U . . .
C3 C 0.97080(19) 1.1566(4) 0.78950(17) 0.0218(7) Uani 1 1 d . . . . .
H3 H 1.004729 1.221844 0.821898 0.026 Uiso 1 1 calc R U . . .
C4 C 0.67924(19) 1.1311(4) 0.81306(17) 0.0216(7) Uani 1 1 d . . . . .
H4 H 0.628173 1.134104 0.784723 0.026 Uiso 1 1 calc R U . . .
C5 C 0.7010(2) 1.2216(4) 0.87073(17) 0.0230(7) Uani 1 1 d . . . . .
H5 H 0.669129 1.294416 0.888326 0.028 Uiso 1 1 calc R U . . .
C6 C 0.7803(2) 1.1800(4) 0.89617(16) 0.0209(7) Uani 1 1 d . . . . .
H6 H 0.812580 1.220832 0.935237 0.025 Uiso 1 1 calc R U . . .
C7 C 0.8658(2) 0.5324(4) 0.84655(17) 0.0239(7) Uani 1 1 d . . . . .
H7 H 0.842478 0.431697 0.826254 0.029 Uiso 1 1 calc R U . . .
C8 C 0.9283(2) 0.5368(5) 0.90298(17) 0.0302(8) Uani 1 1 d . . . . .
H8 H 0.954138 0.443362 0.927032 0.036 Uiso 1 1 calc R U . . .
C9 C 0.9432(2) 0.7093(4) 0.91513(17) 0.0252(7) Uani 1 1 d . . . . .
H9 H 0.982069 0.755113 0.949782 0.030 Uiso 1 1 calc R U . . .
C10 C 0.5757(2) 0.8705(4) 0.58721(16) 0.0241(7) Uani 1 1 d . . . . .
H10 H 0.600521 0.964103 0.572995 0.029 Uiso 1 1 calc R U . . .
C11 C 0.5034(2) 0.7974(4) 0.55228(18) 0.0292(8) Uani 1 1 d . . . . .
H11 H 0.471476 0.831257 0.512047 0.035 Uiso 1 1 calc R U . . .
C12 C 0.4902(2) 0.6645(4) 0.59067(18) 0.0258(8) Uani 1 1 d . . . . .
H12 H 0.446822 0.588528 0.580681 0.031 Uiso 1 1 calc R U . . .
C13 C 0.7636(2) 0.3567(4) 0.68265(17) 0.0240(7) Uani 1 1 d . . . . .
H13 H 0.818824 0.365490 0.688047 0.029 Uiso 1 1 calc R U . . .
C14 C 0.7165(2) 0.2181(4) 0.65256(16) 0.0226(7) Uani 1 1 d . . . . .
H14 H 0.733199 0.119845 0.634432 0.027 Uiso 1 1 calc R U . . .
C15 C 0.6397(2) 0.2595(4) 0.65579(17) 0.0232(7) Uani 1 1 d . . . . .
H15 H 0.593996 0.192663 0.639699 0.028 Uiso 1 1 calc R U . . .
C16 C 0.6490(2) 0.7264(4) 0.84988(16) 0.0222(7) Uani 1 1 d . . . . .
H16 H 0.685278 0.798614 0.877839 0.027 Uiso 1 1 calc R U . . .
C17 C 0.5901(2) 0.6300(4) 0.86766(17) 0.0244(7) Uani 1 1 d . . . . .
H17 H 0.579039 0.625285 0.908063 0.029 Uiso 1 1 calc R U . . .
C18 C 0.5517(2) 0.5432(4) 0.81221(17) 0.0233(7) Uani 1 1 d . . . . .
H18 H 0.508818 0.466963 0.808174 0.028 Uiso 1 1 calc R U . . .
C19 C 0.7719(3) 0.9291(5) 0.50717(18) 0.0426(11) Uani 1 1 d . . . . .
H19A H 0.722112 0.988551 0.504300 0.064 Uiso 1 1 calc R U . . .
H19B H 0.775442 0.897946 0.464453 0.064 Uiso 1 1 calc R U . . .
H19C H 0.816032 1.003625 0.527033 0.064 Uiso 1 1 calc R U . . .
C20 C 0.8692(2) 0.6096(6) 0.5547(2) 0.0467(11) Uani 1 1 d . . . . .
H20A H 0.914789 0.684839 0.568533 0.070 Uiso 1 1 calc R U . . .
H20B H 0.865150 0.571622 0.511103 0.070 Uiso 1 1 calc R U . . .
H20C H 0.875706 0.510933 0.582905 0.070 Uiso 1 1 calc R U . . .
C21 C 0.6892(2) 0.5827(5) 0.52035(17) 0.0287(8) Uani 1 1 d . . . . .
H21A H 0.687059 0.489846 0.549759 0.043 Uiso 1 1 calc R U . . .
H21B H 0.696132 0.535925 0.480457 0.043 Uiso 1 1 calc R U . . .
H21C H 0.640077 0.647661 0.511850 0.043 Uiso 1 1 calc R U . . .
B1 B 0.8889(2) 1.0015(5) 0.86054(18) 0.0174(7) Uani 1 1 d . . . . .
H1A H 0.929835 1.059384 0.900831 0.021 Uiso 1 1 calc R U . . .
B2 B 0.5682(2) 0.5149(5) 0.69578(19) 0.0203(8) Uani 1 1 d . . . . .
H2A H 0.517877 0.430912 0.687921 0.024 Uiso 1 1 calc R U . . .

loop_
_atom_site_aniso_label
_atom_site_aniso_U_11
_atom_site_aniso_U_22
_atom_site_aniso_U_33
_atom_site_aniso_U_23
_atom_site_aniso_U_13
_atom_site_aniso_U_12
Sm1 0.01409(8) 0.01718(8) 0.01437(9) -0.00197(7) 0.00484(6) -0.00335(6)
Si1 0.0227(5) 0.0342(5) 0.0153(5) -0.0055(4) 0.0071(4) -0.0062(4)
O1 0.0261(13) 0.0272(12) 0.0175(12) -0.0044(10) 0.0084(10) -0.0064(10)
N1 0.0159(13) 0.0183(12) 0.0131(13) -0.0026(11) 0.0055(10) -0.0014(10)
N2 0.0147(13) 0.0180(12) 0.0175(14) -0.0019(11) 0.0045(11) -0.0023(10)
N3 0.0158(13) 0.0174(12) 0.0196(14) 0.0011(11) 0.0033(11) 0.0004(10)
N4 0.0184(13) 0.0160(12) 0.0158(13) -0.0004(11) 0.0054(11) 0.0009(10)
N5 0.0173(13) 0.0186(13) 0.0206(14) 0.0016(12) 0.0056(11) 0.0001(11)
N6 0.0157(13) 0.0217(13) 0.0163(13) 0.0020(12) 0.0056(10) 0.0012(11)
N7 0.0172(13) 0.0177(13) 0.0215(14) -0.0044(12) 0.0055(11) -0.0011(11)
N8 0.0139(13) 0.0198(13) 0.0265(15) -0.0065(12) 0.0034(11) 0.0011(10)
N9 0.0175(14) 0.0191(13) 0.0259(15) -0.0011(12) 0.0048(11) -0.0008(11)
N10 0.0196(14) 0.0164(12) 0.0229(15) -0.0029(12) 0.0059(11) -0.0009(10)
N11 0.0175(13) 0.0235(14) 0.0226(15) -0.0014(13) 0.0074(11) -0.0046(11)
N12 0.0187(14) 0.0179(13) 0.0271(15) -0.0020(12) 0.0106(12) -0.0041(11)
C1 0.0176(16) 0.0194(15) 0.0169(16) 0.0009(13) 0.0077(13) 0.0017(12)
C2 0.0222(17) 0.0245(16) 0.0251(18) 0.0000(14) 0.0125(14) -0.0066(13)
C3 0.0173(16) 0.0232(16) 0.0252(18) -0.0041(14) 0.0059(14) -0.0058(12)
C4 0.0186(16) 0.0201(15) 0.0274(18) 0.0047(15) 0.0081(14) 0.0017(13)
C5 0.0275(18) 0.0181(15) 0.0281(19) 0.0003(15) 0.0159(15) 0.0039(13)
C6 0.0279(18) 0.0176(15) 0.0199(17) -0.0009(14) 0.0109(14) -0.0001(13)
C7 0.0275(18) 0.0189(16) 0.0278(19) 0.0021(15) 0.0114(15) 0.0029(13)
C8 0.036(2) 0.0304(19) 0.0244(19) 0.0112(16) 0.0090(16) 0.0114(16)
C9 0.0241(18) 0.0330(19) 0.0188(17) 0.0073(16) 0.0060(14) 0.0055(15)
C10 0.0273(18) 0.0202(16) 0.0247(18) -0.0015(15) 0.0063(15) 0.0025(14)
C11 0.0237(18) 0.0341(19) 0.0245(19) -0.0039(17) -0.0036(14) 0.0082(15)
C12 0.0161(16) 0.0238(17) 0.033(2) -0.0080(15) -0.0021(14) 0.0007(13)
C13 0.0203(17) 0.0265(17) 0.0273(19) 0.0009(15) 0.0098(14) 0.0040(13)
C14 0.0287(18) 0.0176(15) 0.0222(18) -0.0004(14) 0.0077(14) 0.0074(13)
C15 0.0259(18) 0.0152(14) 0.0266(19) -0.0020(14) 0.0035(15) -0.0009(12)
C16 0.0219(17) 0.0257(17) 0.0192(17) 0.0022(14) 0.0055(13) -0.0012(13)
C17 0.0268(18) 0.0241(16) 0.0262(19) 0.0075(15) 0.0139(15) 0.0056(14)
C18 0.0211(17) 0.0178(15) 0.035(2) 0.0077(15) 0.0144(15) 0.0013(13)
C19 0.056(3) 0.049(2) 0.023(2) 0.0006(19) 0.0095(19) -0.019(2)
C20 0.036(2) 0.076(3) 0.030(2) -0.016(2) 0.0102(18) 0.003(2)
C21 0.030(2) 0.0307(18) 0.0250(19) -0.0071(16) 0.0070(15) -0.0055(15)
B1 0.0134(17) 0.0224(17) 0.0165(18) -0.0019(15) 0.0038(14) -0.0029(14)
B2 0.0171(18) 0.0182(17) 0.026(2) -0.0043(16) 0.0062(15) -0.0025(14)

loop_
_atom_type_symbol
_atom_type_description
_atom_type_scat_dispersion_real
_atom_type_scat_dispersion_imag
_atom_type_scat_source
C C 0.0033 0.0016 'International Tables Vol C Tables 4.2.6.8 and 6.1.1.4'
H H 0.0000 0.0000 'International Tables Vol C Tables 4.2.6.8 and 6.1.1.4'
B B 0.0013 0.0007 'International Tables Vol C Tables 4.2.6.8 and 6.1.1.4'
N N 0.0061 0.0033 'International Tables Vol C Tables 4.2.6.8 and 6.1.1.4'
O O 0.0106 0.0060 'International Tables Vol C Tables 4.2.6.8 and 6.1.1.4'
Si Si 0.0817 0.0704 'International Tables Vol C Tables 4.2.6.8 and 6.1.1.4'
Sm Sm -0.1638 3.4418 'International Tables Vol C Tables 4.2.6.8 and 6.1.1.4'

loop_
_geom_angle_atom_site_label_1
_geom_angle_atom_site_label_2
_geom_angle_atom_site_label_3
_geom_angle
_geom_angle_site_symmetry_1
_geom_angle_site_symmetry_3
_geom_angle_publ_flag
O1 Sm1 N1 76.20(8) . . ?
O1 Sm1 N3 135.25(8) . . ?
O1 Sm1 N5 121.13(9) . . ?
O1 Sm1 N7 79.40(9) . . ?
O1 Sm1 N9 83.30(9) . . ?
O1 Sm1 N11 145.82(9) . . ?
N1 Sm1 N3 71.89(8) . . ?
N1 Sm1 N7 138.31(8) . . ?
N1 Sm1 N9 132.35(8) . . ?
N1 Sm1 N11 137.98(8) . . ?
N3 Sm1 N7 104.90(8) . . ?
N3 Sm1 N11 72.10(8) . . ?
N5 Sm1 N1 72.07(8) . . ?
N5 Sm1 N3 77.30(8) . . ?
N5 Sm1 N7 149.28(8) . . ?
N5 Sm1 N9 83.23(8) . . ?
N5 Sm1 N11 79.53(9) . . ?
N9 Sm1 N3 141.41(9) . . ?
N9 Sm1 N7 76.46(8) . . ?
N9 Sm1 N11 71.80(9) . . ?
N11 Sm1 N7 72.39(9) . . ?
O1 Si1 C19 108.79(16) . . ?
O1 Si1 C20 111.70(16) . . ?
O1 Si1 C21 112.02(15) . . ?
C20 Si1 C19 107.2(2) . . ?
C20 Si1 C21 106.81(19) . . ?
C21 Si1 C19 110.22(18) . . ?
Si1 O1 Sm1 161.37(14) . . ?
N2 N1 Sm1 123.83(18) . . ?
C1 N1 Sm1 129.5(2) . . ?
C1 N1 N2 105.9(2) . . ?
N1 N2 B1 121.0(2) . . ?
C3 N2 N1 109.5(3) . . ?
C3 N2 B1 129.5(3) . . ?
N4 N3 Sm1 121.04(18) . . ?
C4 N3 Sm1 132.0(2) . . ?
C4 N3 N4 105.7(3) . . ?
N3 N4 B1 122.8(3) . . ?
C6 N4 N3 109.1(3) . . ?
C6 N4 B1 127.8(3) . . ?
N6 N5 Sm1 122.44(18) . . ?
C7 N5 Sm1 130.9(2) . . ?
C7 N5 N6 106.3(3) . . ?
N5 N6 B1 123.1(2) . . ?
C9 N6 N5 109.5(3) . . ?
C9 N6 B1 127.3(3) . . ?
N8 N7 Sm1 122.49(19) . . ?
C10 N7 Sm1 130.3(2) . . ?
C10 N7 N8 105.3(3) . . ?
N7 N8 B2 122.3(3) . . ?
C12 N8 N7 110.2(3) . . ?
C12 N8 B2 126.0(3) . . ?
N10 N9 Sm1 120.99(18) . . ?
C13 N9 Sm1 128.4(2) . . ?
C13 N9 N10 106.0(3) . . ?
N9 N10 B2 123.8(2) . . ?
C15 N10 N9 109.9(3) . . ?
C15 N10 B2 126.0(3) . . ?
N12 N11 Sm1 123.0(2) . . ?
C16 N11 Sm1 130.5(2) . . ?
C16 N11 N12 105.6(3) . . ?
N11 N12 B2 122.0(3) . . ?
C18 N12 N11 109.9(3) . . ?
C18 N12 B2 128.0(3) . . ?
N1 C1 H1 124.3 . . ?
N1 C1 C2 111.4(3) . . ?
C2 C1 H1 124.3 . . ?
C1 C2 H2 127.9 . . ?
C3 C2 C1 104.2(3) . . ?
C3 C2 H2 127.9 . . ?
N2 C3 C2 109.1(3) . . ?
N2 C3 H3 125.4 . . ?
C2 C3 H3 125.4 . . ?
N3 C4 H4 124.2 . . ?
N3 C4 C5 111.7(3) . . ?
C5 C4 H4 124.2 . . ?
C4 C5 H5 127.8 . . ?
C6 C5 C4 104.4(3) . . ?
C6 C5 H5 127.8 . . ?
N4 C6 C5 109.1(3) . . ?
N4 C6 H6 125.5 . . ?
C5 C6 H6 125.5 . . ?
N5 C7 H7 124.6 . . ?
N5 C7 C8 110.9(3) . . ?
C8 C7 H7 124.6 . . ?
C7 C8 H8 127.7 . . ?
C9 C8 C7 104.6(3) . . ?
C9 C8 H8 127.7 . . ?
N6 C9 C8 108.8(3) . . ?
N6 C9 H9 125.6 . . ?
C8 C9 H9 125.6 . . ?
N7 C10 H10 124.2 . . ?
N7 C10 C11 111.6(3) . . ?
C11 C10 H10 124.2 . . ?
C10 C11 H11 127.9 . . ?
C12 C11 C10 104.3(3) . . ?
C12 C11 H11 127.9 . . ?
N8 C12 C11 108.6(3) . . ?
N8 C12 H12 125.7 . . ?
C11 C12 H12 125.7 . . ?
N9 C13 H13 124.5 . . ?
N9 C13 C14 111.0(3) . . ?
C14 C13 H13 124.5 . . ?
C13 C14 H14 127.8 . . ?
C15 C14 C13 104.4(3) . . ?
C15 C14 H14 127.8 . . ?
N10 C15 C14 108.6(3) . . ?
N10 C15 H15 125.7 . . ?
C14 C15 H15 125.7 . . ?
N11 C16 H16 124.3 . . ?
N11 C16 C17 111.4(3) . . ?
C17 C16 H16 124.3 . . ?
C16 C17 H17 127.8 . . ?
C18 C17 C16 104.5(3) . . ?
C18 C17 H17 127.8 . . ?
N12 C18 C17 108.6(3) . . ?
N12 C18 H18 125.7 . . ?
C17 C18 H18 125.7 . . ?
Si1 C19 H19A 109.5 . . ?
Si1 C19 H19B 109.5 . . ?
Si1 C19 H19C 109.5 . . ?
H19A C19 H19B 109.5 . . ?
H19A C19 H19C 109.5 . . ?
H19B C19 H19C 109.5 . . ?
Si1 C20 H20A 109.5 . . ?
Si1 C20 H20B 109.5 . . ?
Si1 C20 H20C 109.5 . . ?
H20A C20 H20B 109.5 . . ?
H20A C20 H20C 109.5 . . ?
H20B C20 H20C 109.5 . . ?
Si1 C21 H21A 109.5 . . ?
Si1 C21 H21B 109.5 . . ?
Si1 C21 H21C 109.5 . . ?
H21A C21 H21B 109.5 . . ?
H21A C21 H21C 109.5 . . ?
H21B C21 H21C 109.5 . . ?
N2 B1 N6 108.5(3) . . ?
N2 B1 H1A 109.4 . . ?
N4 B1 N2 108.9(3) . . ?
N4 B1 N6 111.1(3) . . ?
N4 B1 H1A 109.4 . . ?
N6 B1 H1A 109.4 . . ?
N8 B2 N10 107.7(3) . . ?
N8 B2 H2A 109.3 . . ?
N10 B2 H2A 109.3 . . ?
N12 B2 N8 111.3(3) . . ?
N12 B2 N10 110.0(3) . . ?
N12 B2 H2A 109.3 . . ?

loop_
_geom_bond_atom_site_label_1
_geom_bond_atom_site_label_2
_geom_bond_distance
_geom_bond_site_symmetry_2
_geom_bond_publ_flag
Sm1 O1 2.155(2) . ?
Sm1 N1 2.542(2) . ?
Sm1 N3 2.565(3) . ?
Sm1 N5 2.538(3) . ?
Sm1 N7 2.589(3) . ?
Sm1 N9 2.551(3) . ?
Sm1 N11 2.585(3) . ?
Si1 O1 1.607(2) . ?
Si1 C19 1.877(4) . ?
Si1 C20 1.862(4) . ?
Si1 C21 1.876(3) . ?
N1 N2 1.365(3) . ?
N1 C1 1.335(4) . ?
N2 C3 1.348(4) . ?
N2 B1 1.539(4) . ?
N3 N4 1.370(3) . ?
N3 C4 1.332(4) . ?
N4 C6 1.349(4) . ?
N4 B1 1.535(4) . ?
N5 N6 1.363(4) . ?
N5 C7 1.332(4) . ?
N6 C9 1.350(4) . ?
N6 B1 1.551(4) . ?
N7 N8 1.368(4) . ?
N7 C10 1.325(4) . ?
N8 C12 1.338(4) . ?
N8 B2 1.546(5) . ?
N9 N10 1.366(4) . ?
N9 C13 1.333(4) . ?
N10 C15 1.343(4) . ?
N10 B2 1.554(4) . ?
N11 N12 1.366(3) . ?
N11 C16 1.332(4) . ?
N12 C18 1.344(4) . ?
N12 B2 1.528(5) . ?
C1 H1 0.9300 . ?
C1 C2 1.390(4) . ?
C2 H2 0.9300 . ?
C2 C3 1.371(5) . ?
C3 H3 0.9300 . ?
C4 H4 0.9300 . ?
C4 C5 1.381(5) . ?
C5 H5 0.9300 . ?
C5 C6 1.370(5) . ?
C6 H6 0.9300 . ?
C7 H7 0.9300 . ?
C7 C8 1.393(5) . ?
C8 H8 0.9300 . ?
C8 C9 1.369(5) . ?
C9 H9 0.9300 . ?
C10 H10 0.9300 . ?
C10 C11 1.394(5) . ?
C11 H11 0.9300 . ?
C11 C12 1.369(5) . ?
C12 H12 0.9300 . ?
C13 H13 0.9300 . ?
C13 C14 1.396(5) . ?
C14 H14 0.9300 . ?
C14 C15 1.379(5) . ?
C15 H15 0.9300 . ?
C16 H16 0.9300 . ?
C16 C17 1.388(5) . ?
C17 H17 0.9300 . ?
C17 C18 1.373(5) . ?
C18 H18 0.9300 . ?
C19 H19A 0.9600 . ?
C19 H19B 0.9600 . ?
C19 H19C 0.9600 . ?
C20 H20A 0.9600 . ?
C20 H20B 0.9600 . ?
C20 H20C 0.9600 . ?
C21 H21A 0.9600 . ?
C21 H21B 0.9600 . ?
C21 H21C 0.9600 . ?
B1 H1A 1.0600 . ?
B2 H2A 1.0600 . ?

loop_
_geom_torsion_atom_site_label_1
_geom_torsion_atom_site_label_2
_geom_torsion_atom_site_label_3
_geom_torsion_atom_site_label_4
_geom_torsion
_geom_torsion_site_symmetry_1
_geom_torsion_site_symmetry_2
_geom_torsion_site_symmetry_3
_geom_torsion_site_symmetry_4
_geom_torsion_publ_flag
Sm1 N1 N2 C3 -170.20(19) . . . . ?
Sm1 N1 N2 B1 10.0(4) . . . . ?
Sm1 N1 C1 C2 169.8(2) . . . . ?
Sm1 N3 N4 C6 -168.79(19) . . . . ?
Sm1 N3 N4 B1 16.7(4) . . . . ?
Sm1 N3 C4 C5 167.0(2) . . . . ?
Sm1 N5 N6 C9 -173.6(2) . . . . ?
Sm1 N5 N6 B1 3.6(4) . . . . ?
Sm1 N5 C7 C8 172.9(2) . . . . ?
Sm1 N7 N8 C12 -165.2(2) . . . . ?
Sm1 N7 N8 B2 2.1(4) . . . . ?
Sm1 N7 C10 C11 164.3(2) . . . . ?
Sm1 N9 N10 C15 157.3(2) . . . . ?
Sm1 N9 N10 B2 -17.5(4) . . . . ?
Sm1 N9 C13 C14 -155.2(2) . . . . ?
Sm1 N11 N12 C18 171.2(2) . . . . ?
Sm1 N11 N12 B2 -5.2(4) . . . . ?
Sm1 N11 C16 C17 -170.3(2) . . . . ?
N1 N2 C3 C2 -0.7(4) . . . . ?
N1 N2 B1 N4 -66.7(3) . . . . ?
N1 N2 B1 N6 54.3(3) . . . . ?
N1 C1 C2 C3 -0.2(4) . . . . ?
N2 N1 C1 C2 -0.2(3) . . . . ?
N3 N4 C6 C5 0.0(3) . . . . ?
N3 N4 B1 N2 50.5(4) . . . . ?
N3 N4 B1 N6 -69.0(4) . . . . ?
N3 C4 C5 C6 0.1(4) . . . . ?
N4 N3 C4 C5 -0.1(4) . . . . ?
N5 N6 C9 C8 -0.3(4) . . . . ?
N5 N6 B1 N2 -63.2(4) . . . . ?
N5 N6 B1 N4 56.5(4) . . . . ?
N5 C7 C8 C9 0.0(4) . . . . ?
N6 N5 C7 C8 -0.2(4) . . . . ?
N7 N8 C12 C11 -1.1(4) . . . . ?
N7 N8 B2 N10 -61.2(4) . . . . ?
N7 N8 B2 N12 59.4(4) . . . . ?
N7 C10 C11 C12 -0.6(4) . . . . ?
N8 N7 C10 C11 -0.1(4) . . . . ?
N9 N10 C15 C14 0.5(4) . . . . ?
N9 N10 B2 N8 72.4(4) . . . . ?
N9 N10 B2 N12 -49.1(4) . . . . ?
N9 C13 C14 C15 -0.2(4) . . . . ?
N10 N9 C13 C14 0.5(4) . . . . ?
N11 N12 C18 C17 -0.5(4) . . . . ?
N11 N12 B2 N8 -57.4(4) . . . . ?
N11 N12 B2 N10 61.8(4) . . . . ?
N11 C16 C17 C18 0.5(4) . . . . ?
N12 N11 C16 C17 -0.8(4) . . . . ?
C1 N1 N2 C3 0.6(3) . . . . ?
C1 N1 N2 B1 -179.2(3) . . . . ?
C1 C2 C3 N2 0.5(4) . . . . ?
C3 N2 B1 N4 113.5(3) . . . . ?
C3 N2 B1 N6 -125.5(3) . . . . ?
C4 N3 N4 C6 0.1(3) . . . . ?
C4 N3 N4 B1 -174.5(3) . . . . ?
C4 C5 C6 N4 0.0(4) . . . . ?
C6 N4 B1 N2 -122.9(3) . . . . ?
C6 N4 B1 N6 117.6(3) . . . . ?
C7 N5 N6 C9 0.3(3) . . . . ?
C7 N5 N6 B1 177.5(3) . . . . ?
C7 C8 C9 N6 0.2(4) . . . . ?
C9 N6 B1 N2 113.4(3) . . . . ?
C9 N6 B1 N4 -126.9(3) . . . . ?
C10 N7 N8 C12 0.7(3) . . . . ?
C10 N7 N8 B2 168.1(3) . . . . ?
C10 C11 C12 N8 1.0(4) . . . . ?
C12 N8 B2 N10 104.0(4) . . . . ?
C12 N8 B2 N12 -135.4(3) . . . . ?
C13 N9 N10 C15 -0.6(4) . . . . ?
C13 N9 N10 B2 -175.5(3) . . . . ?
C13 C14 C15 N10 -0.2(4) . . . . ?
C15 N10 B2 N8 -101.7(4) . . . . ?
C15 N10 B2 N12 136.9(3) . . . . ?
C16 N11 N12 C18 0.7(3) . . . . ?
C16 N11 N12 B2 -175.7(3) . . . . ?
C16 C17 C18 N12 0.0(4) . . . . ?
C18 N12 B2 N8 126.9(3) . . . . ?
C18 N12 B2 N10 -113.9(3) . . . . ?
C19 Si1 O1 Sm1 129.4(5) . . . . ?
C20 Si1 O1 Sm1 -112.5(5) . . . . ?
C21 Si1 O1 Sm1 7.3(5) . . . . ?
B1 N2 C3 C2 179.1(3) . . . . ?
B1 N4 C6 C5 174.2(3) . . . . ?
B1 N6 C9 C8 -177.3(3) . . . . ?
B2 N8 C12 C11 -167.9(3) . . . . ?
B2 N10 C15 C14 175.2(3) . . . . ?
B2 N12 C18 C17 175.7(3) . . . . ?
